data_7135796
loop_
_publ_author_name
'Li, Jingli'
'Chen, Maizhuo'
'Li, Ping'
'Yang, Tianyu'
'Wang, Junjiao'
'Huang, Danfeng'
'Zhang, Bo-Sheng'
'Wang, Ke-Hu'
'Hu, Yulai'

_publ_section_title
;
 [3+3] Annulation of vinyl sulfoxonium ylides and difluoroacetohydrazonoyl
 bromides for synthesis of 3-difluoromethyl 1,6-dihydropyridazine
 derivatives.
;
_journal_issue 42
_journal_name_full 'Chemical communications (Cambridge, England)'
_journal_page_first 10700
_journal_page_last 10703
_journal_paper_doi 10.1039/d6cc00502k
_journal_volume 62
_journal_year 2026
_chemical_formula_moiety 'C18 H14 F2 N2 O2'
_chemical_formula_sum 'C18 H14 F2 N2 O2'
_chemical_formula_weight 328.31
_space_group_crystal_system monoclinic
_space_group_IT_number 14
_space_group_name_Hall '-P 2ybc'
_space_group_name_H-M_alt 'P 1 21/c 1'
_atom_sites_solution_hydrogens geom
_atom_sites_solution_primary dual
_audit_creation_date 2024-05-27
_audit_creation_method
;
Olex2 1.5
(compiled 2023.03.06 svn.rbb2c1857 for OlexSys, GUI svn.r6748)
;
_audit_update_record
;
2024-05-27 deposited with the CCDC.	2026-04-30 downloaded from the CCDC.
;
_cell_angle_alpha 90
_cell_angle_beta 92.846(4)
_cell_angle_gamma 90
_cell_formula_units_Z 4
_cell_length_a 6.0296(2)
_cell_length_b 9.1187(4)
_cell_length_c 28.9024(15)
_cell_measurement_reflns_used 3662
_cell_measurement_temperature 301.62(10)
_cell_measurement_theta_max 75.2250
_cell_measurement_theta_min 3.0530
_cell_volume 1587.16(12)
_computing_cell_refinement 'CrysAlisPro 1.171.42.93a (Rigaku OD, 2023)'
_computing_data_collection 'CrysAlisPro 1.171.42.93a (Rigaku OD, 2023)'
_computing_data_reduction 'CrysAlisPro 1.171.42.93a (Rigaku OD, 2023)'
_computing_molecular_graphics 'Olex2 1.5 (Dolomanov et al., 2009)'
_computing_publication_material 'Olex2 1.5 (Dolomanov et al., 2009)'
_computing_structure_refinement 'SHELXL 2018/3 (Sheldrick, 2015)'
_computing_structure_solution 'SHELXT 2018/2 (Sheldrick, 2018)'
_diffrn_ambient_environment air
_diffrn_ambient_temperature 301.62(10)
_diffrn_detector 'Hybrid Pixel Array Detector'
_diffrn_detector_area_resol_mean 10.0000
_diffrn_detector_type HyPix
_diffrn_measured_fraction_theta_full 0.991
_diffrn_measured_fraction_theta_max 0.933
_diffrn_measurement_details
;
List of Runs (angles in degrees, time in seconds):

  # Type    Start    End  Width  t~exp~   \w     \q     \k     \f   Frames
#--------------------------------------------------------------------------
  1  \w    140.00 171.00   0.50    0.60    --  111.87  61.00-180.00   62
  2  \w    137.00 163.00   0.50    0.60    --  111.87  61.00  90.00   52
  3  \w    134.00 168.00   0.50    0.60    --  111.87  45.00 120.00   68
  4  \w     96.00 130.00   0.50    0.60    --  111.87  61.00  90.00   68
  5  \w    102.00 129.00   0.50    0.60    --  111.87  45.00 120.00   54
  6  \w     40.00  66.00   0.50    0.60    --  111.87 -61.00   0.00   52
  7  \w     53.00  99.00   0.50    0.60    --  111.87 -77.00 -30.00   92
  8  \w     49.00 100.00   0.50    0.60    --  111.87 -77.00 -90.00  102
  9  \w    -29.00  -4.00   0.50    0.54    --   44.30 -19.00 -90.00   50
 10  \w    -33.00  22.00   0.50    0.54    --   44.30 -19.00-180.00  110
 11  \w     69.00  94.00   0.50    0.54    --   44.30 136.00   3.00   50
 12  \w     99.00 124.00   0.50    0.60    --  111.87 133.00-174.00   50
 13  \w    -34.00   8.00   0.50    0.54    --   44.30 -19.00 120.00   84
 14  \w      0.00  35.00   0.50    0.54    --  -44.30  19.00 -30.00   70
 15  \w    -51.00 -25.00   0.50    0.60    -- -100.00  45.00 -60.00   52
 16  \w    -51.00 -25.00   0.50    0.60    -- -100.00  45.00-120.00   52
 17  \w     55.00  80.00   0.50    0.60    --  111.87-136.00 -60.00   50
 18  \w     22.00  62.00   0.50    0.54    --   44.30-133.00 117.00   80
 19  \w    -54.00 -25.00   0.50    0.60    -- -100.00  45.00-180.00   58
 20  \w    -54.00 -25.00   0.50    0.60    -- -100.00  45.00-150.00   58
 21  \w   -111.00 -80.00   0.50    0.60    -- -100.00 125.00  90.00   62
 22  \w   -126.00-101.00   0.50    0.60    -- -100.00 145.00 176.59   50
 23  \w   -124.00 -99.00   0.50    0.60    -- -100.00 142.00  71.07   50
 24  \w    -89.00 -29.00   0.50    0.60    -- -100.00 136.00   3.00  120
 25  \w    -90.00 -65.00   0.50    0.54    --  -44.30 136.00   3.00   50
 26  \w    -99.00 -46.00   0.50    0.54    --  -44.30 133.00-174.00  106
 27  \w   -104.00 -72.00   0.50    0.60    -- -100.00 133.00-174.00   64
 28  \w   -174.00-125.00   0.50    0.60    -- -100.00-136.00 -60.00   98
 29  \w   -141.00 -87.00   0.50    0.60    -- -100.00 -94.00  60.00  108
 30  \w   -125.00 -84.00   0.50    0.60    -- -100.00-133.00 117.00   82
 31  \w   -171.00-145.00   0.50    0.60    -- -100.00 -94.00  60.00   52
;
_diffrn_measurement_device 'four-circle diffractometer'
_diffrn_measurement_device_type 'ROD, Synergy Custom system, HyPix'
_diffrn_measurement_method '\w scans'
_diffrn_orient_matrix_type 'CrysAlisPro convention (1999,Acta A55,543-557)'
_diffrn_orient_matrix_UB_11 -0.0128841000
_diffrn_orient_matrix_UB_12 0.1498547000
_diffrn_orient_matrix_UB_13 -0.0246335000
_diffrn_orient_matrix_UB_21 -0.0290338000
_diffrn_orient_matrix_UB_22 -0.0780879000
_diffrn_orient_matrix_UB_23 -0.0471854000
_diffrn_orient_matrix_UB_31 -0.2537357000
_diffrn_orient_matrix_UB_32 0.0014856000
_diffrn_orient_matrix_UB_33 0.0039761000
_diffrn_radiation_monochromator mirror
_diffrn_radiation_probe x-ray
_diffrn_radiation_type 'Cu K\a'
_diffrn_radiation_wavelength 1.54184
_diffrn_reflns_av_R_equivalents 0.0583
_diffrn_reflns_av_unetI/netI 0.0638
_diffrn_reflns_Laue_measured_fraction_full 0.991
_diffrn_reflns_Laue_measured_fraction_max 0.933
_diffrn_reflns_limit_h_max 5
_diffrn_reflns_limit_h_min -7
_diffrn_reflns_limit_k_max 11
_diffrn_reflns_limit_k_min -10
_diffrn_reflns_limit_l_max 36
_diffrn_reflns_limit_l_min -36
_diffrn_reflns_number 10300
_diffrn_reflns_point_group_measured_fraction_full 0.991
_diffrn_reflns_point_group_measured_fraction_max 0.933
_diffrn_reflns_theta_full 67.684
_diffrn_reflns_theta_max 77.376
_diffrn_reflns_theta_min 3.062
_diffrn_source 'Rotating-anode X-ray tube'
_diffrn_source_type 'Rigaku (Cu) X-ray Source'
_exptl_absorpt_coefficient_mu 0.902
_exptl_absorpt_correction_T_max 1.00000
_exptl_absorpt_correction_T_min 0.49595
_exptl_absorpt_correction_type multi-scan
_exptl_absorpt_process_details
;
CrysAlisPro 1.171.42.93a (Rigaku Oxford Diffraction, 2023)
Empirical absorption correction using spherical harmonics,
implemented in SCALE3 ABSPACK scaling algorithm.
;
_exptl_crystal_colour 'clear light colourless'
_exptl_crystal_colour_lustre clear
_exptl_crystal_colour_modifier light
_exptl_crystal_colour_primary colourless
_exptl_crystal_density_diffrn 1.374
_exptl_crystal_description needle
_exptl_crystal_F_000 680
_exptl_crystal_size_max 0.15
_exptl_crystal_size_mid 0.06
_exptl_crystal_size_min 0.05
_refine_diff_density_max 0.589
_refine_diff_density_min -0.629
_refine_diff_density_rms 0.068
_refine_ls_extinction_method none
_refine_ls_goodness_of_fit_ref 1.097
_refine_ls_hydrogen_treatment constr
_refine_ls_matrix_type full
_refine_ls_number_parameters 236
_refine_ls_number_reflns 3156
_refine_ls_number_restraints 24
_refine_ls_restrained_S_all 1.153
_refine_ls_R_factor_all 0.1166
_refine_ls_R_factor_gt 0.0901
_refine_ls_shift/su_max 0.000
_refine_ls_shift/su_mean 0.000
_refine_ls_structure_factor_coef Fsqd
_refine_ls_weighting_details 'w=1/[\s^2^(Fo^2^)+(0.1491P)^2^+0.9732P] where P=(Fo^2^+2Fc^2^)/3'
_refine_ls_weighting_scheme calc
_refine_ls_wR_factor_gt 0.2567
_refine_ls_wR_factor_ref 0.2871
_reflns_Friedel_coverage 0.000
_reflns_number_gt 2157
_reflns_number_total 3156
_reflns_threshold_expression 'I > 2\s(I)'
_cod_data_source_file d6cc00502k2.cif
_cod_data_source_block jll-37-2_0527_auto
_cod_depositor_comments 'Adding full bibliography for 7135795--7135796.cif.'
_cod_database_code 7135796
_shelx_shelxl_version_number 2018/3
_shelx_space_group_comment
;
The symmetry employed for this shelxl refinement is uniquely defined
by the following loop, which should always be used as a source of
symmetry information in preference to the above space-group names.
They are only intended as comments.
;
_olex2_refinement_description
;
1. Fixed Uiso
 At 1.2 times of:
  All C(H) groups, All C(H,H) groups
 At 1.5 times of:
  All C(H,H,H) groups
2. Uiso/Uaniso restraints and constraints
Uanis(F3) \\sim Ueq, Uanis(F2) \\sim Ueq, Uanis(F4) \\sim Ueq, Uanis(F1) \\sim
Ueq: with sigma of 0.004 and sigma for terminal atoms of 0.002
3. Others
 Fixed Sof: F1(0.75) F2(0.25) F3(0.75) F4(0.25) H3A(0.75) H3B(0.25)
4.a Ternary CH refined with riding coordinates:
 C3(H3A), C3(H3B)
4.b Aromatic/amide H refined with riding coordinates:
 C4(H4), C5(H5), C6(H6), C7(H7), C10(H10), C11(H11), C13(H13), C14(H14),
 C17(H17), C18(H18)
4.c Idealised Me refined as rotating group:
 C2(H2A,H2B,H2C)
;
_olex2_submission_special_instructions 'No special instructions were received'
_oxdiff_exptl_absorpt_empirical_details
;
Empirical correction (ABSPACK) includes:
- Absorption correction using spherical harmonics
- Frame scaling
;
_oxdiff_exptl_absorpt_empirical_full_max 3.868
_oxdiff_exptl_absorpt_empirical_full_min 0.359

loop_
_space_group_symop_operation_xyz
'x, y, z'
'-x, y+1/2, -z+1/2'
'-x, -y, -z'
'x, -y-1/2, z-1/2'

loop_
_atom_site_label
_atom_site_type_symbol
_atom_site_fract_x
_atom_site_fract_y
_atom_site_fract_z
_atom_site_U_iso_or_equiv
_atom_site_adp_type
_atom_site_occupancy
_atom_site_site_symmetry_order
_atom_site_calc_flag
_atom_site_refinement_flags_posn
_atom_site_refinement_flags_adp
_atom_site_refinement_flags_occupancy
_atom_site_disorder_assembly
_atom_site_disorder_group
F1 F 0.3982(8) 0.1134(5) 0.39960(16) 0.1088(13) Uani 0.75 1 d . U P A 1
F2 F 0.514(2) 0.1409(15) 0.4418(5) 0.099(3) Uani 0.25 1 d . U P A 2
F3 F 0.4333(8) 0.1853(5) 0.46816(17) 0.1081(13) Uani 0.75 1 d . U P A 1
F4 F 0.1658(18) 0.2219(13) 0.4476(4) 0.087(3) Uani 0.25 1 d . U P A 2
O1 O 0.0799(4) 0.4819(4) 0.30462(10) 0.0764(8) Uani 1 1 d . . . . .
O2 O 0.0327(5) 0.2875(4) 0.34983(13) 0.0914(11) Uani 1 1 d . . . . .
N1 N 0.5991(4) 0.5580(3) 0.40759(10) 0.0530(7) Uani 1 1 d . . . . .
N2 N 0.5739(5) 0.4305(3) 0.43124(11) 0.0612(8) Uani 1 1 d . . . . .
C1 C 0.7664(5) 0.6582(4) 0.42479(12) 0.0522(8) Uani 1 1 d . . . . .
C2 C -0.1551(7) 0.2439(6) 0.3209(2) 0.0942(16) Uani 1 1 d . . . . .
H2A H -0.108499 0.223330 0.290325 0.141 Uiso 1 1 calc R U . . .
H2B H -0.262589 0.321675 0.319526 0.141 Uiso 1 1 calc R U . . .
H2C H -0.220260 0.157600 0.333548 0.141 Uiso 1 1 calc R U . . .
C3 C 0.3369(7) 0.2172(5) 0.42602(17) 0.0733(11) Uani 1 1 d . . . . .
H3A H 0.175023 0.215174 0.427754 0.088 Uiso 0.75 1 calc R U P A 1
H3B H 0.289900 0.165370 0.397498 0.088 Uiso 0.25 1 calc R U P A 2
C4 C 0.2823(9) 0.9103(5) 0.3048(2) 0.0939(16) Uani 1 1 d . . . . .
H4 H 0.164029 0.975681 0.302177 0.113 Uiso 1 1 calc R U . . .
C5 C 1.0969(6) 0.8411(5) 0.46015(13) 0.0685(10) Uani 1 1 d . . . . .
H5 H 1.208958 0.903125 0.471641 0.082 Uiso 1 1 calc R U . . .
C6 C 0.9038(7) 0.8993(5) 0.44017(14) 0.0696(10) Uani 1 1 d . . . . .
H6 H 0.885966 1.000466 0.438301 0.084 Uiso 1 1 calc R U . . .
C7 C 0.4686(11) 0.9322(6) 0.27937(19) 0.1017(19) Uani 1 1 d . . . . .
H7 H 0.473973 1.011701 0.259294 0.122 Uiso 1 1 calc R U . . .
C8 C 0.3214(5) 0.4455(4) 0.37085(12) 0.0530(8) Uani 1 1 d . . . . .
C9 C 0.4066(6) 0.3626(4) 0.40906(14) 0.0614(9) Uani 1 1 d . . . . .
C10 C 0.2732(6) 0.7901(5) 0.33431(16) 0.0689(10) Uani 1 1 d . . . . .
H10 H 0.147804 0.773560 0.351063 0.083 Uiso 1 1 calc R U . . .
C11 C 0.9602(5) 0.5996(4) 0.44529(12) 0.0578(9) Uani 1 1 d . . . . .
H11 H 0.979305 0.498463 0.446976 0.069 Uiso 1 1 calc R U . . .
C12 C 0.4521(5) 0.6955(4) 0.33847(12) 0.0517(8) Uani 1 1 d . . . . .
C13 C 0.7365(6) 0.8074(4) 0.42289(13) 0.0583(9) Uani 1 1 d . . . . .
H13 H 0.604822 0.846434 0.410091 0.070 Uiso 1 1 calc R U . . .
C14 C 0.6443(9) 0.8377(6) 0.28363(16) 0.0855(14) Uani 1 1 d . . . . .
H14 H 0.769236 0.853451 0.266695 0.103 Uiso 1 1 calc R U . . .
C15 C 0.1357(5) 0.4109(4) 0.33805(14) 0.0572(9) Uani 1 1 d . . . . .
C16 C 0.4513(5) 0.5709(4) 0.37064(11) 0.0496(8) Uani 1 1 d . . . . .
C17 C 1.1240(6) 0.6921(5) 0.46310(14) 0.0649(10) Uani 1 1 d . . . . .
H17 H 1.253149 0.653278 0.477149 0.078 Uiso 1 1 calc R U . . .
C18 C 0.6365(6) 0.7212(5) 0.31243(13) 0.0640(10) Uani 1 1 d . . . . .
H18 H 0.756505 0.657135 0.314921 0.077 Uiso 1 1 calc R U . . .

loop_
_atom_site_aniso_label
_atom_site_aniso_U_11
_atom_site_aniso_U_22
_atom_site_aniso_U_33
_atom_site_aniso_U_23
_atom_site_aniso_U_13
_atom_site_aniso_U_12
F1 0.122(2) 0.0910(19) 0.1135(19) 0.0015(16) 0.0071(16) -0.0025(16)
F2 0.097(4) 0.097(4) 0.103(4) 0.005(2) 0.003(2) 0.001(2)
F3 0.119(2) 0.1009(19) 0.1038(19) 0.0164(16) -0.0024(16) -0.0169(16)
F4 0.089(3) 0.086(3) 0.088(3) 0.0027(19) 0.011(2) -0.0025(19)
O1 0.0654(16) 0.081(2) 0.0810(18) -0.0011(16) -0.0130(13) -0.0088(14)
O2 0.0635(16) 0.081(2) 0.127(3) 0.0190(19) -0.0271(16) -0.0297(15)
N1 0.0447(14) 0.0475(16) 0.0664(17) 0.0056(12) -0.0009(11) -0.0035(12)
N2 0.0543(16) 0.0488(17) 0.080(2) 0.0116(14) -0.0052(14) -0.0075(13)
C1 0.0416(15) 0.056(2) 0.0588(18) 0.0006(15) 0.0025(13) -0.0077(14)
C2 0.056(2) 0.087(3) 0.136(4) -0.010(3) -0.022(2) -0.022(2)
C3 0.067(2) 0.063(2) 0.089(3) 0.006(2) -0.004(2) -0.002(2)
C4 0.088(3) 0.062(3) 0.127(4) 0.017(3) -0.039(3) 0.008(2)
C5 0.062(2) 0.075(3) 0.069(2) -0.002(2) -0.0024(17) -0.0192(19)
C6 0.076(2) 0.051(2) 0.081(3) -0.0075(18) 0.0013(19) -0.0113(18)
C7 0.133(5) 0.077(3) 0.091(3) 0.034(3) -0.037(3) -0.041(3)
C8 0.0400(15) 0.0471(18) 0.072(2) -0.0022(15) 0.0006(14) -0.0017(13)
C9 0.0522(18) 0.053(2) 0.079(2) 0.0022(17) 0.0008(16) -0.0070(16)
C10 0.054(2) 0.061(2) 0.091(3) 0.005(2) -0.0067(18) 0.0062(18)
C11 0.0454(17) 0.059(2) 0.070(2) 0.0043(16) 0.0016(14) 0.0003(15)
C12 0.0453(16) 0.0479(18) 0.0613(18) 0.0002(14) -0.0036(13) -0.0033(14)
C13 0.0528(18) 0.051(2) 0.070(2) -0.0039(16) -0.0012(15) -0.0030(16)
C14 0.089(3) 0.094(4) 0.073(3) 0.019(2) -0.004(2) -0.033(3)
C15 0.0402(16) 0.053(2) 0.078(2) -0.0084(17) 0.0039(15) 0.0030(15)
C16 0.0380(14) 0.0477(18) 0.0632(18) -0.0015(14) 0.0033(12) 0.0005(13)
C17 0.0454(18) 0.078(3) 0.071(2) 0.0044(19) -0.0018(15) -0.0106(18)
C18 0.0534(19) 0.073(3) 0.066(2) 0.0020(18) 0.0042(16) -0.0102(18)

loop_
_atom_type_symbol
_atom_type_description
_atom_type_scat_dispersion_real
_atom_type_scat_dispersion_imag
_atom_type_scat_source
C C 0.0181 0.0091 'International Tables Vol C Tables 4.2.6.8 and 6.1.1.4'
H H 0.0000 0.0000 'International Tables Vol C Tables 4.2.6.8 and 6.1.1.4'
F F 0.0727 0.0534 'International Tables Vol C Tables 4.2.6.8 and 6.1.1.4'
N N 0.0311 0.0180 'International Tables Vol C Tables 4.2.6.8 and 6.1.1.4'
O O 0.0492 0.0322 'International Tables Vol C Tables 4.2.6.8 and 6.1.1.4'

loop_
_geom_angle_atom_site_label_1
_geom_angle_atom_site_label_2
_geom_angle_atom_site_label_3
_geom_angle
_geom_angle_site_symmetry_1
_geom_angle_site_symmetry_3
_geom_angle_publ_flag
C15 O2 C2 116.7(4) . . ?
N2 N1 C1 117.7(3) . . ?
C16 N1 N2 112.5(3) . . ?
C16 N1 C1 129.8(3) . . ?
C9 N2 N1 104.9(3) . . ?
C11 C1 N1 117.7(3) . . ?
C13 C1 N1 122.0(3) . . ?
C13 C1 C11 120.3(3) . . ?
O2 C2 H2A 109.5 . . ?
O2 C2 H2B 109.5 . . ?
O2 C2 H2C 109.5 . . ?
H2A C2 H2B 109.5 . . ?
H2A C2 H2C 109.5 . . ?
H2B C2 H2C 109.5 . . ?
F1 C3 F3 104.7(4) . . ?
F1 C3 H3A 109.5 . . ?
F1 C3 C9 111.6(4) . . ?
F2 C3 H3B 103.2 . . ?
F2 C3 C9 110.1(6) . . ?
F3 C3 H3A 109.5 . . ?
F3 C3 C9 111.9(4) . . ?
F4 C3 F2 121.3(9) . . ?
F4 C3 H3B 103.2 . . ?
F4 C3 C9 113.3(6) . . ?
C9 C3 H3A 109.5 . . ?
C9 C3 H3B 103.2 . . ?
C7 C4 H4 120.1 . . ?
C7 C4 C10 119.8(5) . . ?
C10 C4 H4 120.1 . . ?
C6 C5 H5 119.9 . . ?
C17 C5 H5 119.9 . . ?
C17 C5 C6 120.2(4) . . ?
C5 C6 H6 119.9 . . ?
C5 C6 C13 120.1(4) . . ?
C13 C6 H6 119.9 . . ?
C4 C7 H7 119.8 . . ?
C14 C7 C4 120.4(4) . . ?
C14 C7 H7 119.8 . . ?
C9 C8 C15 128.8(3) . . ?
C16 C8 C9 105.1(3) . . ?
C16 C8 C15 126.0(3) . . ?
N2 C9 C3 118.7(3) . . ?
N2 C9 C8 111.6(3) . . ?
C8 C9 C3 129.7(3) . . ?
C4 C10 H10 120.3 . . ?
C12 C10 C4 119.4(4) . . ?
C12 C10 H10 120.3 . . ?
C1 C11 H11 120.2 . . ?
C17 C11 C1 119.7(4) . . ?
C17 C11 H11 120.2 . . ?
C10 C12 C16 120.7(3) . . ?
C10 C12 C18 119.2(3) . . ?
C18 C12 C16 120.0(3) . . ?
C1 C13 C6 119.5(3) . . ?
C1 C13 H13 120.2 . . ?
C6 C13 H13 120.2 . . ?
C7 C14 H14 120.0 . . ?
C18 C14 C7 120.1(5) . . ?
C18 C14 H14 120.0 . . ?
O1 C15 O2 123.0(3) . . ?
O1 C15 C8 125.5(3) . . ?
O2 C15 C8 111.5(3) . . ?
N1 C16 C8 105.9(3) . . ?
N1 C16 C12 122.7(3) . . ?
C8 C16 C12 131.3(3) . . ?
C5 C17 C11 120.1(4) . . ?
C5 C17 H17 119.9 . . ?
C11 C17 H17 119.9 . . ?
C12 C18 H18 119.4 . . ?
C14 C18 C12 121.2(4) . . ?
C14 C18 H18 119.4 . . ?

loop_
_geom_bond_atom_site_label_1
_geom_bond_atom_site_label_2
_geom_bond_distance
_geom_bond_site_symmetry_2
_geom_bond_publ_flag
F1 C3 1.282(6) . ?
F2 C3 1.336(13) . ?
F3 C3 1.355(6) . ?
F4 C3 1.233(11) . ?
O1 C15 1.197(5) . ?
O2 C2 1.429(5) . ?
O2 C15 1.338(5) . ?
N1 N2 1.362(4) . ?
N1 C1 1.431(4) . ?
N1 C16 1.361(4) . ?
N2 C9 1.322(5) . ?
C1 C11 1.391(5) . ?
C1 C13 1.373(5) . ?
C2 H2A 0.9600 . ?
C2 H2B 0.9600 . ?
C2 H2C 0.9600 . ?
C3 H3A 0.9800 . ?
C3 H3B 0.9800 . ?
C3 C9 1.482(6) . ?
C4 H4 0.9300 . ?
C4 C7 1.387(9) . ?
C4 C10 1.391(6) . ?
C5 H5 0.9300 . ?
C5 C6 1.380(6) . ?
C5 C17 1.371(6) . ?
C6 H6 0.9300 . ?
C6 C13 1.386(5) . ?
C7 H7 0.9300 . ?
C7 C14 1.366(8) . ?
C8 C9 1.413(5) . ?
C8 C15 1.465(5) . ?
C8 C16 1.387(5) . ?
C10 H10 0.9300 . ?
C10 C12 1.382(5) . ?
C11 H11 0.9300 . ?
C11 C17 1.379(5) . ?
C12 C16 1.468(5) . ?
C12 C18 1.393(5) . ?
C13 H13 0.9300 . ?
C14 H14 0.9300 . ?
C14 C18 1.351(6) . ?
C17 H17 0.9300 . ?
C18 H18 0.9300 . ?

loop_
_geom_torsion_atom_site_label_1
_geom_torsion_atom_site_label_2
_geom_torsion_atom_site_label_3
_geom_torsion_atom_site_label_4
_geom_torsion
_geom_torsion_site_symmetry_1
_geom_torsion_site_symmetry_2
_geom_torsion_site_symmetry_3
_geom_torsion_site_symmetry_4
_geom_torsion_publ_flag
F1 C3 C9 N2 -105.8(5) . . . . ?
F1 C3 C9 C8 73.6(6) . . . . ?
F2 C3 C9 N2 -36.2(9) . . . . ?
F2 C3 C9 C8 143.2(8) . . . . ?
F3 C3 C9 N2 11.2(6) . . . . ?
F3 C3 C9 C8 -169.4(4) . . . . ?
F4 C3 C9 N2 103.3(7) . . . . ?
F4 C3 C9 C8 -77.3(8) . . . . ?
N1 N2 C9 C3 179.4(3) . . . . ?
N1 N2 C9 C8 -0.1(4) . . . . ?
N1 C1 C11 C17 -178.8(3) . . . . ?
N1 C1 C13 C6 179.8(3) . . . . ?
N2 N1 C1 C11 34.4(4) . . . . ?
N2 N1 C1 C13 -143.4(3) . . . . ?
N2 N1 C16 C8 0.9(4) . . . . ?
N2 N1 C16 C12 -177.0(3) . . . . ?
C1 N1 N2 C9 178.0(3) . . . . ?
C1 N1 C16 C8 -177.4(3) . . . . ?
C1 N1 C16 C12 4.7(5) . . . . ?
C1 C11 C17 C5 -0.7(6) . . . . ?
C2 O2 C15 O1 -1.5(6) . . . . ?
C2 O2 C15 C8 178.6(4) . . . . ?
C4 C7 C14 C18 0.6(8) . . . . ?
C4 C10 C12 C16 177.6(4) . . . . ?
C4 C10 C12 C18 -1.0(6) . . . . ?
C5 C6 C13 C1 -1.5(6) . . . . ?
C6 C5 C17 C11 1.3(6) . . . . ?
C7 C4 C10 C12 1.2(7) . . . . ?
C7 C14 C18 C12 -0.5(7) . . . . ?
C9 C8 C15 O1 -175.2(4) . . . . ?
C9 C8 C15 O2 4.6(5) . . . . ?
C9 C8 C16 N1 -0.8(4) . . . . ?
C9 C8 C16 C12 176.8(3) . . . . ?
C10 C4 C7 C14 -1.0(8) . . . . ?
C10 C12 C16 N1 -116.6(4) . . . . ?
C10 C12 C16 C8 66.1(5) . . . . ?
C10 C12 C18 C14 0.7(6) . . . . ?
C11 C1 C13 C6 2.1(5) . . . . ?
C13 C1 C11 C17 -1.0(5) . . . . ?
C15 C8 C9 N2 -179.0(3) . . . . ?
C15 C8 C9 C3 1.6(7) . . . . ?
C15 C8 C16 N1 178.7(3) . . . . ?
C15 C8 C16 C12 -3.6(6) . . . . ?
C16 N1 N2 C9 -0.5(4) . . . . ?
C16 N1 C1 C11 -147.4(3) . . . . ?
C16 N1 C1 C13 34.8(5) . . . . ?
C16 C8 C9 N2 0.6(4) . . . . ?
C16 C8 C9 C3 -178.8(4) . . . . ?
C16 C8 C15 O1 5.3(6) . . . . ?
C16 C8 C15 O2 -174.9(3) . . . . ?
C16 C12 C18 C14 -178.0(4) . . . . ?
C17 C5 C6 C13 -0.1(6) . . . . ?
C18 C12 C16 N1 62.1(5) . . . . ?
C18 C12 C16 C8 -115.2(4) . . . . ?
